data_7206086
loop_
_publ_author_name
'Zouev, I.'
'Cao, Den-Ke'
'Sreevidya, T. V.'
'Telzhensky, M.'
'Botoshansky, M.'
'Kaftory, M.'

_publ_section_title
;
 Photodimerization of anthracene derivatives in their neat solid state
 and in solid molecular compounds
;
_journal_issue 13
_journal_name_full CrystEngComm
_journal_page_first 4376
_journal_paper_doi 10.1039/c0ce00739k
_journal_volume 13
_journal_year 2011
_chemical_formula_moiety 'C36 H32 O4'
_chemical_formula_sum 'C36 H32 O4'
_chemical_formula_weight 528.62
_chemical_name_common 'Isopropyl anthracene-9-carboxylate dimer'
_chemical_name_systematic
;
?
;
_space_group_IT_number 61
_symmetry_cell_setting orthorhombic
_symmetry_space_group_name_Hall '-P 2ac 2ab'
_symmetry_space_group_name_H-M 'P b c a'
_atom_sites_solution_hydrogens geom
_atom_sites_solution_primary direct
_atom_sites_solution_secondary difmap
_audit_creation_method SHELXL-97
_cell_angle_alpha 90.00
_cell_angle_beta 90.00
_cell_angle_gamma 90.00
_cell_formula_units_Z 4
_cell_length_a 11.368(2)
_cell_length_b 15.431(3)
_cell_length_c 15.462(3)
_cell_measurement_reflns_used 3508
_cell_measurement_temperature 293(2)
_cell_measurement_theta_max 27.81
_cell_measurement_theta_min 2.59
_cell_volume 2712.3(9)
_computing_cell_refinement 'DENZO HKL2000 (Otwinowski & Minor 1997)'
_computing_data_collection 'Collect (Nonius, 2006)'
_computing_data_reduction 'DENZO HKL2000 (Otwinowski & Minor 1997)'
_computing_molecular_graphics 'Ortep-3 for Windows (Farrugia, 1999)'
_computing_structure_refinement 'SHELXL-97 (Sheldrick, 1997)'
_computing_structure_solution 'SHELXS-97 (Sheldrick, 1997)'
_diffrn_ambient_temperature 293(2)
_diffrn_measured_fraction_theta_full 0.987
_diffrn_measured_fraction_theta_max 0.987
_diffrn_measurement_device_type 'Nonius KappaCCD'
_diffrn_measurement_method 'phi- and omega-scans'
_diffrn_radiation_monochromator graphite
_diffrn_radiation_source 'fine-focus sealed tube'
_diffrn_radiation_type MoK\a
_diffrn_radiation_wavelength 0.71073
_diffrn_reflns_av_R_equivalents 0.118
_diffrn_reflns_av_sigmaI/netI 0.0813
_diffrn_reflns_limit_h_max 14
_diffrn_reflns_limit_h_min 0
_diffrn_reflns_limit_k_max 18
_diffrn_reflns_limit_k_min 0
_diffrn_reflns_limit_l_max 20
_diffrn_reflns_limit_l_min 0
_diffrn_reflns_number 17692
_diffrn_reflns_theta_full 27.81
_diffrn_reflns_theta_max 27.81
_diffrn_reflns_theta_min 2.59
_exptl_absorpt_coefficient_mu 0.083
_exptl_absorpt_correction_type none
_exptl_crystal_colour colorless
_exptl_crystal_density_diffrn 1.295
_exptl_crystal_density_method 'not measured'
_exptl_crystal_description prism
_exptl_crystal_F_000 1120
_exptl_crystal_size_max 0.4
_exptl_crystal_size_mid 0.25
_exptl_crystal_size_min 0.25
_refine_diff_density_max 0.574
_refine_diff_density_min -0.271
_refine_diff_density_rms 0.067
_refine_ls_extinction_method none
_refine_ls_goodness_of_fit_ref 1.003
_refine_ls_hydrogen_treatment constr
_refine_ls_matrix_type full
_refine_ls_number_parameters 182
_refine_ls_number_reflns 3176
_refine_ls_number_restraints 0
_refine_ls_restrained_S_all 1.003
_refine_ls_R_factor_all 0.1447
_refine_ls_R_factor_gt 0.0734
_refine_ls_shift/su_max 0.000
_refine_ls_shift/su_mean 0.000
_refine_ls_structure_factor_coef Fsqd
_refine_ls_weighting_details 'calc w=1/[\s^2^(Fo^2^)+(0.1193P)^2^+0.0000P] where P=(Fo^2^+2Fc^2^)/3'
_refine_ls_weighting_scheme calc
_refine_ls_wR_factor_gt 0.1841
_refine_ls_wR_factor_ref 0.2109
_reflns_number_gt 1757
_reflns_number_total 3176
_reflns_threshold_expression >2sigma(I)
_cod_data_source_file c0ce00739k.txt
_cod_data_source_block (3d)
_cod_depositor_comments
;
The following automatic conversions were performed:

'_symmetry_cell_setting' value 'Orthorhombic' changed to
'orthorhombic' according to
/home/saulius/struct/CIF-dictionaries/cif_core.dic dictionary named
'cif_core.dic' version 2.4.1 from 2010-06-29.

Automatic conversion script
Id: cif_fix_values 1715 2011-07-08 13:25:40Z adriana 
;
_cod_original_sg_symbol_H-M Pbca
_cod_database_code 7206086

loop_
_symmetry_equiv_pos_as_xyz
'x, y, z'
'-x+1/2, -y, z+1/2'
'x+1/2, -y+1/2, -z'
'-x, y+1/2, -z+1/2'
'-x, -y, -z'
'x-1/2, y, -z-1/2'
'-x-1/2, y-1/2, z'
'x, -y-1/2, z-1/2'

loop_
_atom_site_label
_atom_site_type_symbol
_atom_site_fract_x
_atom_site_fract_y
_atom_site_fract_z
_atom_site_U_iso_or_equiv
_atom_site_adp_type
_atom_site_occupancy
_atom_site_symmetry_multiplicity
_atom_site_calc_flag
_atom_site_refinement_flags
_atom_site_disorder_assembly
_atom_site_disorder_group
O1 O 0.16159(19) 0.51627(15) 0.48728(15) 0.0502(6) Uani 1 1 d . . .
O2 O 0.19267(17) 0.44119(12) 0.60893(13) 0.0359(5) Uani 1 1 d . . .
C1 C 0.3634(2) 0.48397(16) 0.53072(17) 0.0266(6) Uani 1 1 d . . .
C2 C 0.4177(2) 0.39353(16) 0.53904(16) 0.0272(6) Uani 1 1 d . . .
C3 C 0.3550(3) 0.31693(15) 0.52807(17) 0.0309(6) Uani 1 1 d . . .
H3 H 0.2746 0.3189 0.5169 0.037 Uiso 1 1 calc R . .
C4 C 0.4122(3) 0.23714(17) 0.53377(18) 0.0343(7) Uani 1 1 d . . .
H4 H 0.3702 0.1861 0.5253 0.041 Uiso 1 1 calc R . .
C5 C 0.5309(3) 0.23387(17) 0.55188(17) 0.0336(7) Uani 1 1 d . . .
H5 H 0.5684 0.1805 0.5569 0.040 Uiso 1 1 calc R . .
C6 C 0.5944(3) 0.30954(16) 0.56255(17) 0.0307(7) Uani 1 1 d . . .
H6 H 0.6743 0.3070 0.5752 0.037 Uiso 1 1 calc R . .
C7 C 0.5385(2) 0.38969(16) 0.55435(16) 0.0275(6) Uani 1 1 d . . .
C8 C 0.6053(2) 0.47470(16) 0.56217(17) 0.0282(6) Uani 1 1 d . . .
H8 H 0.6796 0.4627 0.5920 0.034 Uiso 1 1 calc R . .
C9 C 0.5345(2) 0.53550(16) 0.61850(16) 0.0271(6) Uani 1 1 d . . .
C10 C 0.5858(3) 0.58487(16) 0.68341(17) 0.0305(6) Uani 1 1 d . . .
H10 H 0.6663 0.5809 0.6934 0.037 Uiso 1 1 calc R . .
C11 C 0.5177(3) 0.64000(17) 0.73349(18) 0.0354(7) Uani 1 1 d . . .
H11 H 0.5524 0.6731 0.7768 0.042 Uiso 1 1 calc R . .
C12 C 0.3981(3) 0.64555(16) 0.71874(18) 0.0343(7) Uani 1 1 d . . .
H12 H 0.3524 0.6825 0.7524 0.041 Uiso 1 1 calc R . .
C13 C 0.3456(3) 0.59652(16) 0.65420(17) 0.0307(6) Uani 1 1 d . . .
H13 H 0.2651 0.6011 0.6445 0.037 Uiso 1 1 calc R . .
C14 C 0.4131(2) 0.54041(15) 0.60386(17) 0.0284(6) Uani 1 1 d . . .
C15 C 0.2286(3) 0.48226(17) 0.53776(17) 0.0319(7) Uani 1 1 d . . .
C16 C 0.0657(3) 0.44026(17) 0.6243(2) 0.0354(7) Uani 1 1 d . . .
H16A H 0.0246 0.4220 0.5724 0.042 Uiso 1 1 calc R . .
H16B H 0.0386 0.4978 0.6397 0.042 Uiso 1 1 calc R . .
C17 C 0.0422(3) 0.37838(19) 0.6964(2) 0.0407(8) Uani 1 1 d . . .
H17A H 0.0851 0.3963 0.7475 0.049 Uiso 1 1 calc R . .
H17B H 0.0691 0.3210 0.6802 0.049 Uiso 1 1 calc R . .
C18 C -0.0898(3) 0.3757(2) 0.7163(2) 0.0454(8) Uani 1 1 d . . .
H18A H -0.1028 0.3432 0.7684 0.054 Uiso 1 1 calc R . .
H18B H -0.1308 0.3486 0.6692 0.054 Uiso 1 1 calc R . .
H18C H -0.1186 0.4337 0.7239 0.054 Uiso 1 1 calc R . .

loop_
_atom_site_aniso_label
_atom_site_aniso_U_11
_atom_site_aniso_U_22
_atom_site_aniso_U_33
_atom_site_aniso_U_23
_atom_site_aniso_U_13
_atom_site_aniso_U_12
O1 0.0302(13) 0.0691(14) 0.0514(14) 0.0251(12) -0.0020(10) 0.0051(11)
O2 0.0267(12) 0.0405(11) 0.0406(12) 0.0041(9) 0.0023(9) -0.0005(8)
C1 0.0238(15) 0.0282(13) 0.0277(14) 0.0016(11) 0.0033(11) -0.0020(11)
C2 0.0303(17) 0.0290(14) 0.0223(13) -0.0013(10) 0.0038(11) 0.0014(11)
C3 0.0291(16) 0.0310(14) 0.0325(15) 0.0011(11) 0.0011(12) -0.0011(12)
C4 0.0397(19) 0.0284(14) 0.0350(16) -0.0011(11) 0.0052(13) -0.0052(12)
C5 0.0430(19) 0.0266(14) 0.0311(15) -0.0009(11) 0.0033(13) 0.0056(12)
C6 0.0344(18) 0.0324(15) 0.0254(14) 0.0026(11) 0.0014(12) 0.0031(11)
C7 0.0336(17) 0.0286(14) 0.0202(13) 0.0002(10) 0.0030(11) -0.0005(11)
C8 0.0283(16) 0.0304(14) 0.0259(14) -0.0018(11) -0.0032(11) 0.0002(11)
C9 0.0319(17) 0.0236(13) 0.0257(14) 0.0040(10) 0.0007(11) -0.0014(10)
C10 0.0327(17) 0.0306(14) 0.0283(14) 0.0006(11) -0.0021(12) -0.0005(11)
C11 0.046(2) 0.0323(14) 0.0280(15) -0.0059(12) -0.0015(13) -0.0053(13)
C12 0.043(2) 0.0270(14) 0.0326(15) -0.0055(12) 0.0082(13) 0.0024(12)
C13 0.0310(16) 0.0315(14) 0.0294(15) 0.0028(11) 0.0043(12) -0.0009(11)
C14 0.0322(17) 0.0269(13) 0.0261(14) 0.0017(10) 0.0028(12) -0.0028(11)
C15 0.0362(18) 0.0292(14) 0.0302(15) 0.0010(11) 0.0024(13) 0.0000(12)
C16 0.0272(16) 0.0376(15) 0.0414(17) -0.0027(13) 0.0001(13) 0.0010(12)
C17 0.045(2) 0.0365(16) 0.0402(17) 0.0010(13) 0.0040(15) -0.0014(13)
C18 0.042(2) 0.0524(18) 0.0414(18) 0.0005(14) 0.0075(15) -0.0072(15)

loop_
_atom_type_symbol
_atom_type_description
_atom_type_scat_dispersion_real
_atom_type_scat_dispersion_imag
_atom_type_scat_source
C C 0.0033 0.0016 'International Tables Vol C Tables 4.2.6.8 and 6.1.1.4'
H H 0.0000 0.0000 'International Tables Vol C Tables 4.2.6.8 and 6.1.1.4'
O O 0.0106 0.0060 'International Tables Vol C Tables 4.2.6.8 and 6.1.1.4'

loop_
_geom_angle_atom_site_label_1
_geom_angle_atom_site_label_2
_geom_angle_atom_site_label_3
_geom_angle
_geom_angle_site_symmetry_1
_geom_angle_site_symmetry_3
_geom_angle_publ_flag
C15 O2 C16 116.1(2) . . ?
C2 C1 C14 107.9(2) . . ?
C2 C1 C15 112.4(2) . . ?
C14 C1 C15 109.0(2) . . ?
C2 C1 C8 110.3(2) . 5_666 ?
C14 C1 C8 110.5(2) . 5_666 ?
C15 C1 C8 106.8(2) . 5_666 ?
C3 C2 C7 119.3(2) . . ?
C3 C2 C1 123.9(2) . . ?
C7 C2 C1 116.7(2) . . ?
C2 C3 C4 120.2(3) . . ?
C2 C3 H3 119.9 . . ?
C4 C3 H3 119.9 . . ?
C5 C4 C3 120.1(2) . . ?
C5 C4 H4 120.0 . . ?
C3 C4 H4 120.0 . . ?
C4 C5 C6 120.3(2) . . ?
C4 C5 H5 119.9 . . ?
C6 C5 H5 119.9 . . ?
C5 C6 C7 120.0(3) . . ?
C5 C6 H6 120.0 . . ?
C7 C6 H6 120.0 . . ?
C6 C7 C2 120.1(2) . . ?
C6 C7 C8 122.0(2) . . ?
C2 C7 C8 117.9(2) . . ?
C9 C8 C7 108.4(2) . . ?
C9 C8 C1 112.7(2) . 5_666 ?
C7 C8 C1 112.4(2) . 5_666 ?
C9 C8 H8 107.7 . . ?
C7 C8 H8 107.7 . . ?
C1 C8 H8 107.7 5_666 . ?
C10 C9 C14 120.0(2) . . ?
C10 C9 C8 122.2(2) . . ?
C14 C9 C8 117.7(2) . . ?
C9 C10 C11 120.4(3) . . ?
C9 C10 H10 119.8 . . ?
C11 C10 H10 119.8 . . ?
C12 C11 C10 119.7(3) . . ?
C12 C11 H11 120.1 . . ?
C10 C11 H11 120.1 . . ?
C11 C12 C13 120.6(2) . . ?
C11 C12 H12 119.7 . . ?
C13 C12 H12 119.7 . . ?
C12 C13 C14 120.2(3) . . ?
C12 C13 H13 119.9 . . ?
C14 C13 H13 119.9 . . ?
C13 C14 C9 119.1(2) . . ?
C13 C14 C1 124.1(3) . . ?
C9 C14 C1 116.8(2) . . ?
O1 C15 O2 123.1(3) . . ?
O1 C15 C1 125.1(2) . . ?
O2 C15 C1 111.8(2) . . ?
O2 C16 C17 107.7(2) . . ?
O2 C16 H16A 110.2 . . ?
C17 C16 H16A 110.2 . . ?
O2 C16 H16B 110.2 . . ?
C17 C16 H16B 110.2 . . ?
H16A C16 H16B 108.5 . . ?
C16 C17 C18 110.1(3) . . ?
C16 C17 H17A 109.6 . . ?
C18 C17 H17A 109.6 . . ?
C16 C17 H17B 109.6 . . ?
C18 C17 H17B 109.6 . . ?
H17A C17 H17B 108.2 . . ?
C17 C18 H18A 109.5 . . ?
C17 C18 H18B 109.5 . . ?
H18A C18 H18B 109.5 . . ?
C17 C18 H18C 109.5 . . ?
H18A C18 H18C 109.5 . . ?
H18B C18 H18C 109.5 . . ?

loop_
_geom_bond_atom_site_label_1
_geom_bond_atom_site_label_2
_geom_bond_distance
_geom_bond_site_symmetry_2
_geom_bond_publ_flag
O1 C15 1.210(3) . ?
O2 C15 1.334(3) . ?
O2 C16 1.462(3) . ?
C1 C2 1.531(4) . ?
C1 C14 1.535(4) . ?
C1 C15 1.537(4) . ?
C1 C8 1.611(4) 5_666 ?
C2 C3 1.391(4) . ?
C2 C7 1.395(4) . ?
C3 C4 1.395(4) . ?
C3 H3 0.9300 . ?
C4 C5 1.379(4) . ?
C4 H4 0.9300 . ?
C5 C6 1.382(4) . ?
C5 H5 0.9300 . ?
C6 C7 1.396(3) . ?
C6 H6 0.9300 . ?
C7 C8 1.521(3) . ?
C8 C9 1.512(3) . ?
C8 C1 1.611(4) 5_666 ?
C8 H8 0.9800 . ?
C9 C10 1.388(4) . ?
C9 C14 1.401(4) . ?
C10 C11 1.387(4) . ?
C10 H10 0.9300 . ?
C11 C12 1.381(4) . ?
C11 H11 0.9300 . ?
C12 C13 1.387(4) . ?
C12 H12 0.9300 . ?
C13 C14 1.395(4) . ?
C13 H13 0.9300 . ?
C16 C17 1.492(4) . ?
C16 H16A 0.9700 . ?
C16 H16B 0.9700 . ?
C17 C18 1.532(4) . ?
C17 H17A 0.9700 . ?
C17 H17B 0.9700 . ?
C18 H18A 0.9600 . ?
C18 H18B 0.9600 . ?
C18 H18C 0.9600 . ?

loop_
_geom_torsion_atom_site_label_1
_geom_torsion_atom_site_label_2
_geom_torsion_atom_site_label_3
_geom_torsion_atom_site_label_4
_geom_torsion
_geom_torsion_site_symmetry_1
_geom_torsion_site_symmetry_2
_geom_torsion_site_symmetry_3
_geom_torsion_site_symmetry_4
_geom_torsion_publ_flag
C14 C1 C2 C3 138.3(3) . . . . ?
C15 C1 C2 C3 18.2(4) . . . . ?
C8 C1 C2 C3 -100.9(3) 5_666 . . . ?
C14 C1 C2 C7 -45.0(3) . . . . ?
C15 C1 C2 C7 -165.1(2) . . . . ?
C8 C1 C2 C7 75.8(3) 5_666 . . . ?
C7 C2 C3 C4 1.1(4) . . . . ?
C1 C2 C3 C4 177.7(2) . . . . ?
C2 C3 C4 C5 1.2(4) . . . . ?
C3 C4 C5 C6 -1.5(4) . . . . ?
C4 C5 C6 C7 -0.5(4) . . . . ?
C5 C6 C7 C2 2.7(4) . . . . ?
C5 C6 C7 C8 -177.7(2) . . . . ?
C3 C2 C7 C6 -3.0(4) . . . . ?
C1 C2 C7 C6 -179.9(2) . . . . ?
C3 C2 C7 C8 177.4(2) . . . . ?
C1 C2 C7 C8 0.5(3) . . . . ?
C6 C7 C8 C9 -135.3(2) . . . . ?
C2 C7 C8 C9 44.3(3) . . . . ?
C6 C7 C8 C1 99.5(3) . . . 5_666 ?
C2 C7 C8 C1 -80.9(3) . . . 5_666 ?
C7 C8 C9 C10 135.5(2) . . . . ?
C1 C8 C9 C10 -99.5(3) 5_666 . . . ?
C7 C8 C9 C14 -44.0(3) . . . . ?
C1 C8 C9 C14 81.0(3) 5_666 . . . ?
C14 C9 C10 C11 -0.7(4) . . . . ?
C8 C9 C10 C11 179.8(2) . . . . ?
C9 C10 C11 C12 0.2(4) . . . . ?
C10 C11 C12 C13 -0.1(4) . . . . ?
C11 C12 C13 C14 0.5(4) . . . . ?
C12 C13 C14 C9 -1.1(4) . . . . ?
C12 C13 C14 C1 -179.6(2) . . . . ?
C10 C9 C14 C13 1.2(4) . . . . ?
C8 C9 C14 C13 -179.4(2) . . . . ?
C10 C9 C14 C1 179.8(2) . . . . ?
C8 C9 C14 C1 -0.7(3) . . . . ?
C2 C1 C14 C13 -136.2(3) . . . . ?
C15 C1 C14 C13 -14.0(3) . . . . ?
C8 C1 C14 C13 103.2(3) 5_666 . . . ?
C2 C1 C14 C9 45.2(3) . . . . ?
C15 C1 C14 C9 167.4(2) . . . . ?
C8 C1 C14 C9 -75.4(3) 5_666 . . . ?
C16 O2 C15 O1 -0.9(4) . . . . ?
C16 O2 C15 C1 176.6(2) . . . . ?
C2 C1 C15 O1 -129.8(3) . . . . ?
C14 C1 C15 O1 110.7(3) . . . . ?
C8 C1 C15 O1 -8.7(4) 5_666 . . . ?
C2 C1 C15 O2 52.7(3) . . . . ?
C14 C1 C15 O2 -66.8(3) . . . . ?
C8 C1 C15 O2 173.8(2) 5_666 . . . ?
C15 O2 C16 C17 169.7(2) . . . . ?
O2 C16 C17 C18 179.1(2) . . . . ?
